data_2000920
loop_
_publ_author_name
'Ondr\'a\<cek, J.'
'Novotn\'y, J.'
'Kefurt, K.'
'Havl\'i\<cek, J.'

_publ_section_title
;
 Structure of
 2,3,4,5-tetra-<i>O</i>-acetyl-6-amino-6-deoxy-<small>D</small>-mannonolactam
;
_journal_issue 5
_journal_name_full 'Acta Crystallographica Section C'
_journal_page_first 929
_journal_page_last 930
_journal_paper_doi 10.1107/S010827019101171X
_journal_volume 48
_journal_year 1992
_chemical_formula_sum 'C14 H19 N O9'
_chemical_formula_weight 345.31
_space_group_crystal_system orthorhombic
_space_group_IT_number 19
_space_group_name_Hall 'P 2ac 2ab'
_space_group_name_H-M_alt 'P 21 21 21'
_cell_angle_alpha 90
_cell_angle_beta 90
_cell_angle_gamma 90
_cell_formula_units_Z 4
_cell_length_a 8.7420(10)
_cell_length_b 10.9820(10)
_cell_length_c 17.302(2)
_cell_volume 1661.1(3)
_diffrn_radiation_type Mo
_diffrn_radiation_wavelength 0.71073
_exptl_absorpt_coefficient_mu 0.11
_exptl_crystal_density_diffrn 1.38
_exptl_crystal_density_meas 1.40
_exptl_crystal_F_000 728
_cod_data_source_file li0112.cif
_cod_data_source_block li0112a
_cod_depositor_comments
;
 Updating space group information and adding the symmetry operation list.

 Antanas Vaitkus,
 2018-06-18

 Adding the _atom_site_type_symbol data item.

 Antanas Vaitkus,
 2017-01-19
;
_cod_original_cell_volume 1661.1(2)
_cod_original_formula_sum 'C14 H19 N1 O9'
_cod_database_code 2000920

loop_
_space_group_symop_id
_space_group_symop_operation_xyz
1 x,y,z
2 -x+1/2,-y,z+1/2
3 x+1/2,-y+1/2,-z
4 -x,y+1/2,-z+1/2

loop_
_atom_site_label
_atom_site_type_symbol
_atom_site_fract_x
_atom_site_fract_y
_atom_site_fract_z
_atom_site_U_iso_or_equiv
O1 O .0435(4) .1430(4) .1189(2) .0568(12)
O2 O -.1093(4) -.0404(3) .1795(2) .0412(10)
O3 O -.2536(4) .1060(3) .2336(2) .0546(11)
O4 O .2147(4) -.1181(3) .1596(2) .0380(9)
O5 O .0682(5) -.2728(4) .1165(2) .0668(14)
O6 O .1517(3) -.0914(3) .3657(2) .0358(9)
O7 O .3035(4) -.2269(3) .4254(2) .0529(11)
O8 O .4438(3) .0129(3) .3621(2) .0391(9)
O9 O .5927(4) -.1316(3) .3108(2) .0499(11)
N N .2056(5) .1659(4) .2197(2) .0418(12)
C1 C .0899(5) .1112(4) .1820(3) .0404(13)
C2 C .0192(5) .0009(4) .2236(3) .0371(14)
C3 C .1281(5) -.1069(4) .2303(3) .0347(13)
C4 C .2421(5) -.0989(4) .2968(2) .0285(12)
C5 C .3469(5) .0111(4) .2939(3) .0347(13)
C6 C .2666(6) .1334(4) .2950(3) .0420(15)
C7 C -.2384(6) .0267(5) .1863(3) .0420(14)
C8 C -.3559(6) -.0143(6) .1296(3) .0549(17)
C9 C .1698(6) -.2037(5) .1072(3) .0478(16)
C10 C .2627(13) -.1907(9) .0346(5) .089(3)
C11 C .1958(6) -.1594(4) .4274(3) .0384(13)
C12 C .0947(8) -.1369(6) .4943(4) .052(2)
C13 C .5650(5) -.0633(4) .3624(3) .0412(15)
C14 C .6546(9) -.0468(8) .4357(5) .070(3)
HN H .245(6) .224(5) .194(3) ?
HC2 H -.011(4) .023(3) .273(2) ?
HC3 H .072(4) -.185(3) .239(2) ?
HC4 H .296(4) -.174(3) .294(2) ?
HC5 H .411(4) .009(3) .250(2) ?
H1C6 H .342(6) .197(4) .311(3) ?
H2C6 H .179(6) .134(5) .338(3) ?
H1C8 H -.435(7) .033(6) .124(4) ?
H2C8 H -.382(8) -.104(6) .133(4) ?
H3C8 H -.312(8) -.038(7) .079(4) ?
H1C10 H .276(9) -.269(8) .002(4) ?
H2C10 H .359(9) -.205(7) .054(4) ?
H3C10 H .262(14) -.110(10) .007(6) ?
H1C12 H .153(7) -.131(5) .538(4) ?
H2C12 H .018(9) -.204(6) .497(4) ?
H3C12 H .050(8) -.061(6) .492(3) ?
H1C14 H .712(7) -.121(6) .440(3) ?
H2C14 H .586(12) -.069(9) .483(5) ?
H3C14 H .716(8) .013(6) .428(4) ?

loop_
_geom_bond_atom_site_label_1
_geom_bond_atom_site_label_2
_geom_bond_distance
O1 C1 1.216(6)
O2 C2 1.432(6)
O2 C7 1.353(6)
O3 C7 1.202(6)
O4 C3 1.444(6)
O4 C9 1.356(6)
O5 C9 1.186(7)
O6 C4 1.433(5)
O6 C11 1.359(6)
O7 C11 1.199(6)
O8 C5 1.453(6)
O8 C13 1.350(5)
O9 C13 1.191(6)
N C1 1.345(6)
N C6 1.452(6)
C1 C2 1.539(7)
C2 C3 1.524(6)
C3 C4 1.525(6)
C4 C5 1.517(6)
C5 C6 1.516(6)
C7 C8 1.490(8)
C9 C10 1.502(11)
C11 C12 1.477(9)
C13 C14 1.502(10)
N HN 0.85(5)
C2 HC2 0.93(4)
C3 HC3 1.00(4)
C4 HC4 0.95(4)
C5 HC5 0.94(4)
C6 H1C6 0.99(5)
C6 H2C6 1.06(5)
C8 H1C8 0.87(6)
C8 H2C8 1.02(7)
C8 H3C8 1.00(7)
C10 H1C10 1.04(8)
C10 H2C10 0.92(8)
C10 H3C10 1.01(10)
C12 H1C12 0.92(6)
C12 H2C12 1.00(7)
C12 H3C12 0.93(6)
C14 H1C14 0.96(6)
C14 H2C14 1.04(10)
C14 H3C14 0.86(7)
